data_2206682
loop_
_publ_author_name
'Tershansy, Meredith A.'
'Goforth, Andrea M.'
'Smith, Mark D.'
'Peterson Jr, LeRoy'
'Loye, Hans-Conrad zur'

_publ_section_title
;
 Tris(1,10-phenanthroline)cobalt(II) triiodide
;
_journal_coeditor_code ER6015
_journal_issue 9
_journal_name_full 'Acta Crystallographica Section E'
_journal_page_first m1680
_journal_page_last m1681
_journal_paper_doi 10.1107/S1600536805023883
_journal_volume 61
_journal_year 2005
_chemical_formula_iupac '[Co (C12 H8 N3)2] (I3)2'
_chemical_formula_moiety 'C36 H24 Co N6 2+, 2I3 -'
_chemical_formula_sum 'C36 H24 Co I6 N6'
_chemical_formula_weight 1360.94
_chemical_name_systematic
;
Tris(1,10-phenanthroline)cobalt(II) triiodide
;
_space_group_IT_number 14
_symmetry_cell_setting monoclinic
_symmetry_space_group_name_Hall '-P 2ybc'
_symmetry_space_group_name_H-M 'P 1 21/c 1'
_atom_sites_solution_hydrogens geom
_atom_sites_solution_primary heavy
_atom_sites_solution_secondary difmap
_cell_angle_alpha 90.00
_cell_angle_beta 93.3950(10)
_cell_angle_gamma 90.00
_cell_formula_units_Z 4
_cell_length_a 10.4187(5)
_cell_length_b 29.5648(13)
_cell_length_c 12.9299(6)
_cell_measurement_reflns_used 8858
_cell_measurement_temperature 150.0(10)
_cell_measurement_theta_max 26.369
_cell_measurement_theta_min 2.394
_cell_volume 3975.8(3)
_computing_cell_refinement 'SAINT-Plus-NT (Bruker, 2001)'
_computing_data_collection 'SMART-NT (Bruker, 2001)'
_computing_data_reduction SAINT-Plus-NT
_computing_molecular_graphics 'SHELXTL (Sheldrick, 2000)'
_computing_publication_material SHELXTL
_computing_structure_refinement 'SHELXL97 (Sheldrick, 1997)'
_computing_structure_solution 'SHELXS97 (Sheldrick, 1997)'
_diffrn_ambient_temperature 150.0(10)
_diffrn_measured_fraction_theta_full 0.998
_diffrn_measured_fraction_theta_max 0.998
_diffrn_measurement_device_type 'Bruker SMART APEX CCD'
_diffrn_measurement_method \w
_diffrn_radiation_monochromator graphite
_diffrn_radiation_source 'fine-focus sealed tube'
_diffrn_radiation_type MoK\a
_diffrn_radiation_wavelength 0.71073
_diffrn_reflns_av_R_equivalents 0.0429
_diffrn_reflns_av_sigmaI/netI 0.0317
_diffrn_reflns_limit_h_max 12
_diffrn_reflns_limit_h_min -13
_diffrn_reflns_limit_k_max 37
_diffrn_reflns_limit_k_min -36
_diffrn_reflns_limit_l_max 15
_diffrn_reflns_limit_l_min -16
_diffrn_reflns_number 42790
_diffrn_reflns_theta_full 26.41
_diffrn_reflns_theta_max 26.41
_diffrn_reflns_theta_min 1.38
_diffrn_standards_decay_% 0
_diffrn_standards_number 0
_exptl_absorpt_coefficient_mu 5.125
_exptl_absorpt_correction_T_max 0.541
_exptl_absorpt_correction_T_min 0.434
_exptl_absorpt_correction_type multi-scan
_exptl_absorpt_process_details '(SADABS; Sheldrick, 2002)'
_exptl_crystal_colour orange--brown
_exptl_crystal_density_diffrn 2.274
_exptl_crystal_density_method 'not measured'
_exptl_crystal_description block
_exptl_crystal_F_000 2508
_exptl_crystal_size_max 0.18
_exptl_crystal_size_mid 0.16
_exptl_crystal_size_min 0.12
_refine_diff_density_max 2.111
_refine_diff_density_min -1.073
_refine_ls_extinction_method none
_refine_ls_goodness_of_fit_ref 1.061
_refine_ls_hydrogen_treatment constr
_refine_ls_matrix_type full
_refine_ls_number_parameters 445
_refine_ls_number_reflns 8145
_refine_ls_number_restraints 0
_refine_ls_restrained_S_all 1.061
_refine_ls_R_factor_all 0.0456
_refine_ls_R_factor_gt 0.0383
_refine_ls_shift/su_max 0.001
_refine_ls_shift/su_mean 0.000
_refine_ls_structure_factor_coef Fsqd
_refine_ls_weighting_details 'calc w = 1/[\s^2^(Fo^2^)+(0.0368P)^2^+12.0369P] where P = (Fo^2^+2Fc^2^)/3'
_refine_ls_weighting_scheme calc
_refine_ls_wR_factor_gt 0.0835
_refine_ls_wR_factor_ref 0.0869
_reflns_number_gt 7152
_reflns_number_total 8145
_reflns_threshold_expression I>2\s(I)
_cod_data_source_file er6015.cif
_cod_data_source_block I
_cod_depositor_comments
;
The following automatic conversions were performed:
'_symmetry_cell_setting' value 'Monoclinic' changed to 'monoclinic'
according to '/home/saulius/struct/CIF-dictionaries/cif_core.dic'
dictionary named 'cif_core.dic' version 2.4.1 from 2010-06-29.

Automatic conversion script
Id: cif_fix_enum 1527 2010-12-29 10:47:43Z saulius 

The following automatic conversions were performed:

'_symmetry_cell_setting' value 'Monoclinic' changed to 'monoclinic'
according to /home/saulius/struct/CIF-dictionaries/cif_core.dic
dictionary named 'cif_core.dic' version 2.4.1 from 2010-06-29.

Automatic conversion script
Id: cif_fix_values 1715 2011-07-08 13:25:40Z adriana 
;
_cod_original_sg_symbol_H-M 'P 21/c'
_cod_database_code 2206682
_cod_database_fobs_code 2206682

loop_
_symmetry_equiv_pos_as_xyz
'x, y, z'
'-x, y+1/2, -z+1/2'
'-x, -y, -z'
'x, -y-1/2, z-1/2'

loop_
_atom_site_label
_atom_site_fract_x
_atom_site_fract_y
_atom_site_fract_z
_atom_site_U_iso_or_equiv
_atom_site_adp_type
_atom_site_calc_flag
_atom_site_refinement_flags
_atom_site_occupancy
_atom_site_type_symbol
I1 0.5000 0.0000 0.5000 0.03241(12) Uani d S 1 I
I2 0.60337(3) 0.066011(14) 0.35642(3) 0.04186(11) Uani d . 1 I
I3 0.5000 0.0000 0.0000 0.02921(11) Uani d S 1 I
I4 0.46163(4) 0.097640(13) 0.01318(3) 0.03863(10) Uani d . 1 I
I5 0.63081(4) 0.236240(14) 0.50756(4) 0.04850(12) Uani d . 1 I
I6 0.73946(4) 0.306377(12) 0.37887(3) 0.03377(10) Uani d . 1 I
I7 0.84558(4) 0.380029(15) 0.26496(3) 0.04668(12) Uani d . 1 I
Co1 0.13636(6) 0.13695(2) 0.41357(5) 0.02067(14) Uani d . 1 Co
C1 0.2574(5) 0.05843(16) 0.2932(4) 0.0265(11) Uani d . 1 C
H1 0.3202 0.0569 0.3495 0.032 Uiso calc R 1 H
C2 0.2711(5) 0.03031(18) 0.2081(4) 0.0301(12) Uani d . 1 C
H2 0.3419 0.0101 0.2067 0.036 Uiso calc R 1 H
C3 0.1814(5) 0.03210(18) 0.1263(4) 0.0295(11) Uani d . 1 C
H3 0.1910 0.0137 0.0670 0.035 Uiso calc R 1 H
C4 0.0764(5) 0.06087(17) 0.1303(4) 0.0280(11) Uani d . 1 C
C5 -0.0260(6) 0.06471(18) 0.0509(4) 0.0331(12) Uani d . 1 C
H5 -0.0211 0.0473 -0.0105 0.040 Uiso calc R 1 H
C6 -0.1281(5) 0.09193(19) 0.0604(4) 0.0330(12) Uani d . 1 C
H6 -0.1948 0.0925 0.0070 0.040 Uiso calc R 1 H
C7 -0.1379(5) 0.12037(16) 0.1506(4) 0.0259(11) Uani d . 1 C
C8 -0.2384(5) 0.15063(19) 0.1641(4) 0.0321(12) Uani d . 1 C
H8 -0.3081 0.1526 0.1135 0.038 Uiso calc R 1 H
C9 -0.2364(5) 0.17722(18) 0.2499(4) 0.0321(12) Uani d . 1 C
H9 -0.3049 0.1976 0.2602 0.039 Uiso calc R 1 H
C10 -0.1314(5) 0.17415(18) 0.3232(4) 0.0297(11) Uani d . 1 C
H10 -0.1304 0.1932 0.3824 0.036 Uiso calc R 1 H
C11 -0.0367(5) 0.11900(16) 0.2283(4) 0.0224(10) Uani d . 1 C
C12 0.0688(5) 0.08831(16) 0.2189(4) 0.0224(10) Uani d . 1 C
C13 0.3192(6) 0.1791(2) 0.2528(4) 0.0374(13) Uani d . 1 C
H13 0.3318 0.1492 0.2288 0.045 Uiso calc R 1 H
C14 0.3799(6) 0.2152(2) 0.2041(5) 0.0471(16) Uani d . 1 C
H14 0.4320 0.2096 0.1476 0.057 Uiso calc R 1 H
C15 0.3639(7) 0.2577(2) 0.2379(6) 0.0545(19) Uani d . 1 C
H15 0.4058 0.2821 0.2060 0.065 Uiso calc R 1 H
C16 0.2855(6) 0.26609(19) 0.3204(5) 0.0437(15) Uani d . 1 C
C17 0.2613(8) 0.3100(2) 0.3621(7) 0.065(2) Uani d . 1 C
H17 0.3002 0.3357 0.3328 0.078 Uiso calc R 1 H
C18 0.1858(8) 0.3159(2) 0.4407(8) 0.069(2) Uani d . 1 C
H18 0.1692 0.3457 0.4639 0.083 Uiso calc R 1 H
C19 0.1289(6) 0.2784(2) 0.4911(6) 0.0469(17) Uani d . 1 C
C20 0.0534(7) 0.2817(2) 0.5756(6) 0.060(2) Uani d . 1 C
H20 0.0361 0.3106 0.6034 0.072 Uiso calc R 1 H
C21 0.0035(6) 0.2440(3) 0.6194(6) 0.0537(19) Uani d . 1 C
H21 -0.0477 0.2466 0.6776 0.064 Uiso calc R 1 H
C22 0.0289(5) 0.2018(2) 0.5775(5) 0.0381(13) Uani d . 1 C
H22 -0.0052 0.1755 0.6082 0.046 Uiso calc R 1 H
C23 0.1490(5) 0.23458(17) 0.4531(4) 0.0299(12) Uani d . 1 C
C24 0.2276(5) 0.22863(18) 0.3661(4) 0.0320(12) Uani d . 1 C
C25 0.4092(5) 0.13782(18) 0.5317(4) 0.0285(11) Uani d . 1 C
H25 0.4356 0.1575 0.4789 0.034 Uiso calc R 1 H
C26 0.4966(5) 0.12777(19) 0.6146(5) 0.0365(13) Uani d . 1 C
H26 0.5803 0.1407 0.6173 0.044 Uiso calc R 1 H
C27 0.4624(5) 0.09954(19) 0.6917(4) 0.0333(12) Uani d . 1 C
H27 0.5207 0.0930 0.7490 0.040 Uiso calc R 1 H
C28 0.3390(5) 0.08039(17) 0.6844(4) 0.0291(11) Uani d . 1 C
C29 0.2947(6) 0.04861(19) 0.7579(4) 0.0365(13) Uani d . 1 C
H29 0.3491 0.0410 0.8169 0.044 Uiso calc R 1 H
C30 0.1769(6) 0.02900(19) 0.7454(4) 0.0363(13) Uani d . 1 C
H30 0.1517 0.0070 0.7939 0.044 Uiso calc R 1 H
C31 0.0903(5) 0.04115(16) 0.6598(4) 0.0259(11) Uani d . 1 C
C32 -0.0335(5) 0.02306(17) 0.6431(4) 0.0305(12) Uani d . 1 C
H32 -0.0631 0.0009 0.6892 0.037 Uiso calc R 1 H
C33 -0.1115(5) 0.03701(18) 0.5613(4) 0.0320(12) Uani d . 1 C
H33 -0.1949 0.0244 0.5493 0.038 Uiso calc R 1 H
C34 -0.0669(5) 0.07035(17) 0.4951(4) 0.0266(11) Uani d . 1 C
H34 -0.1219 0.0803 0.4384 0.032 Uiso calc R 1 H
C35 0.1281(5) 0.07360(16) 0.5896(4) 0.0226(10) Uani d . 1 C
C36 0.2555(4) 0.09242(15) 0.5997(4) 0.0200(10) Uani d . 1 C
N1 0.1605(4) 0.08727(13) 0.2991(3) 0.0213(8) Uani d . 1 N
N2 -0.0341(4) 0.14611(13) 0.3136(3) 0.0225(9) Uani d . 1 N
N3 0.2443(4) 0.18585(14) 0.3315(3) 0.0268(9) Uani d . 1 N
N4 0.0994(4) 0.19712(14) 0.4957(3) 0.0278(10) Uani d . 1 N
N5 0.2903(4) 0.12105(13) 0.5234(3) 0.0227(9) Uani d . 1 N
N6 0.0499(4) 0.08849(13) 0.5087(3) 0.0224(8) Uani d . 1 N

loop_
_atom_site_aniso_label
_atom_site_aniso_U_11
_atom_site_aniso_U_22
_atom_site_aniso_U_33
_atom_site_aniso_U_12
_atom_site_aniso_U_13
_atom_site_aniso_U_23
I1 0.0220(2) 0.0368(3) 0.0379(3) 0.00325(19) -0.0027(2) 0.0001(2)
I2 0.02445(19) 0.0527(2) 0.0482(2) -0.00255(16) -0.00005(16) 0.01051(19)
I3 0.0269(2) 0.0388(3) 0.0218(2) 0.0070(2) 0.00054(18) 0.00394(19)
I4 0.0423(2) 0.0338(2) 0.0394(2) -0.00110(16) -0.00053(17) 0.00083(16)
I5 0.0554(3) 0.0382(2) 0.0544(3) -0.01558(19) 0.0245(2) -0.00647(18)
I6 0.0340(2) 0.03485(19) 0.0330(2) -0.00418(15) 0.00724(15) -0.00591(15)
I7 0.0548(3) 0.0514(2) 0.0347(2) -0.0111(2) 0.01046(18) 0.00514(18)
Co1 0.0219(3) 0.0207(3) 0.0194(3) -0.0023(3) 0.0006(3) 0.0007(3)
C1 0.023(3) 0.023(2) 0.033(3) 0.000(2) 0.003(2) 0.002(2)
C2 0.023(3) 0.031(3) 0.037(3) 0.001(2) 0.010(2) -0.005(2)
C3 0.029(3) 0.034(3) 0.026(3) -0.004(2) 0.011(2) -0.007(2)
C4 0.032(3) 0.026(3) 0.026(3) -0.009(2) 0.002(2) 0.001(2)
C5 0.043(3) 0.032(3) 0.023(3) -0.007(2) -0.002(2) -0.004(2)
C6 0.034(3) 0.040(3) 0.024(3) -0.006(2) -0.009(2) 0.004(2)
C7 0.029(3) 0.023(2) 0.025(3) -0.001(2) -0.002(2) 0.003(2)
C8 0.027(3) 0.040(3) 0.029(3) 0.002(2) -0.008(2) 0.007(2)
C9 0.030(3) 0.029(3) 0.037(3) 0.008(2) 0.002(2) 0.001(2)
C10 0.026(3) 0.031(3) 0.033(3) 0.004(2) 0.005(2) 0.000(2)
C11 0.025(3) 0.020(2) 0.022(2) -0.0039(19) 0.0029(19) 0.0057(19)
C12 0.026(3) 0.022(2) 0.019(2) -0.0072(19) 0.0034(19) 0.0037(19)
C13 0.040(3) 0.041(3) 0.031(3) -0.014(3) 0.006(3) 0.004(2)
C14 0.046(4) 0.057(4) 0.039(4) -0.017(3) 0.010(3) 0.005(3)
C15 0.056(4) 0.054(4) 0.054(4) -0.029(3) -0.001(3) 0.020(3)
C16 0.048(4) 0.029(3) 0.052(4) -0.012(3) -0.009(3) 0.005(3)
C17 0.075(6) 0.029(3) 0.090(6) -0.020(3) -0.006(5) 0.009(4)
C18 0.079(6) 0.020(3) 0.107(7) -0.004(3) -0.013(5) -0.013(4)
C19 0.045(4) 0.031(3) 0.063(4) 0.005(3) -0.017(3) -0.018(3)
C20 0.054(4) 0.046(4) 0.079(5) 0.009(3) -0.004(4) -0.035(4)
C21 0.042(4) 0.067(5) 0.053(4) 0.016(3) 0.008(3) -0.032(4)
C22 0.030(3) 0.048(3) 0.036(3) -0.001(3) 0.003(2) -0.009(3)
C23 0.029(3) 0.027(3) 0.032(3) 0.004(2) -0.010(2) -0.004(2)
C24 0.028(3) 0.030(3) 0.036(3) -0.005(2) -0.006(2) 0.004(2)
C25 0.023(3) 0.032(3) 0.030(3) -0.006(2) -0.001(2) 0.002(2)
C26 0.028(3) 0.037(3) 0.043(3) -0.001(2) -0.005(2) -0.004(3)
C27 0.031(3) 0.039(3) 0.029(3) 0.004(2) -0.012(2) -0.006(2)
C28 0.032(3) 0.025(3) 0.030(3) -0.001(2) -0.005(2) -0.003(2)
C29 0.045(3) 0.038(3) 0.026(3) 0.004(3) -0.007(2) 0.006(2)
C30 0.046(3) 0.030(3) 0.032(3) -0.001(2) 0.001(3) 0.013(2)
C31 0.033(3) 0.024(2) 0.022(3) 0.006(2) 0.007(2) 0.002(2)
C32 0.035(3) 0.026(3) 0.032(3) -0.005(2) 0.010(2) 0.004(2)
C33 0.028(3) 0.033(3) 0.035(3) -0.007(2) 0.005(2) 0.001(2)
C34 0.023(3) 0.032(3) 0.025(3) -0.003(2) -0.001(2) 0.001(2)
C35 0.028(3) 0.020(2) 0.019(2) 0.0035(19) 0.000(2) -0.0048(19)
C36 0.022(2) 0.018(2) 0.020(2) 0.0003(18) 0.0020(19) -0.0032(18)
N1 0.022(2) 0.021(2) 0.021(2) -0.0040(16) -0.0010(16) 0.0048(16)
N2 0.024(2) 0.021(2) 0.022(2) -0.0003(16) 0.0002(17) 0.0025(16)
N3 0.028(2) 0.028(2) 0.024(2) -0.0050(18) -0.0004(18) 0.0037(17)
N4 0.026(2) 0.029(2) 0.029(2) 0.0014(18) -0.0022(18) -0.0067(18)
N5 0.024(2) 0.021(2) 0.022(2) -0.0007(16) -0.0006(17) -0.0012(16)
N6 0.021(2) 0.022(2) 0.024(2) -0.0042(16) 0.0038(16) 0.0016(16)

loop_
_atom_type_symbol
_atom_type_description
_atom_type_scat_dispersion_real
_atom_type_scat_dispersion_imag
_atom_type_scat_source
C C 0.0033 0.0016 'International Tables Vol C Tables 4.2.6.8 and 6.1.1.4'
H H 0.0000 0.0000 'International Tables Vol C Tables 4.2.6.8 and 6.1.1.4'
N N 0.0061 0.0033 'International Tables Vol C Tables 4.2.6.8 and 6.1.1.4'
Co Co 0.3494 0.9721 'International Tables Vol C Tables 4.2.6.8 and 6.1.1.4'
I I -0.4742 1.8119 'International Tables Vol C Tables 4.2.6.8 and 6.1.1.4'

loop_
_geom_angle_atom_site_label_1
_geom_angle_atom_site_label_2
_geom_angle_atom_site_label_3
_geom_angle_site_symmetry_1
_geom_angle_site_symmetry_3
_geom_angle
_geom_angle_publ_flag
I2 I1 I2 3_656 . 180.0 yes
I4 I3 I4 . 3_655 180.0 yes
I7 I6 I5 . . 175.733(18) yes
N1 Co1 N4 . . 165.56(16) yes
N1 Co1 N6 . . 90.52(15) yes
N4 Co1 N6 . . 100.39(16) yes
N1 Co1 N5 . . 101.39(15) yes
N4 Co1 N5 . . 90.19(16) yes
N6 Co1 N5 . . 78.09(15) yes
N1 Co1 N3 . . 91.96(16) yes
N4 Co1 N3 . . 78.38(17) yes
N6 Co1 N3 . . 172.73(16) yes
N5 Co1 N3 . . 94.72(16) yes
N1 Co1 N2 . . 78.16(15) yes
N4 Co1 N2 . . 91.56(16) yes
N6 Co1 N2 . . 93.97(15) yes
N5 Co1 N2 . . 172.05(15) yes
N3 Co1 N2 . . 93.23(15) yes
N1 C1 C2 . . 122.8(5) ?
N1 C1 H1 . . 118.6 ?
C2 C1 H1 . . 118.6 ?
C3 C2 C1 . . 119.3(5) ?
C3 C2 H2 . . 120.3 ?
C1 C2 H2 . . 120.3 ?
C2 C3 C4 . . 119.8(5) ?
C2 C3 H3 . . 120.1 ?
C4 C3 H3 . . 120.1 ?
C3 C4 C12 . . 117.7(5) ?
C3 C4 C5 . . 125.0(5) ?
C12 C4 C5 . . 117.3(5) ?
C6 C5 C4 . . 122.6(5) ?
C6 C5 H5 . . 118.7 ?
C4 C5 H5 . . 118.7 ?
C5 C6 C7 . . 121.0(5) ?
C5 C6 H6 . . 119.5 ?
C7 C6 H6 . . 119.5 ?
C8 C7 C11 . . 117.5(5) ?
C8 C7 C6 . . 124.3(5) ?
C11 C7 C6 . . 118.2(5) ?
C9 C8 C7 . . 119.9(5) ?
C9 C8 H8 . . 120.1 ?
C7 C8 H8 . . 120.1 ?
C8 C9 C10 . . 119.1(5) ?
C8 C9 H9 . . 120.4 ?
C10 C9 H9 . . 120.4 ?
N2 C10 C9 . . 123.2(5) ?
N2 C10 H10 . . 118.4 ?
C9 C10 H10 . . 118.4 ?
N2 C11 C7 . . 122.5(4) ?
N2 C11 C12 . . 117.5(4) ?
C7 C11 C12 . . 120.0(4) ?
N1 C12 C4 . . 122.2(5) ?
N1 C12 C11 . . 117.0(4) ?
C4 C12 C11 . . 120.8(5) ?
N3 C13 C14 . . 121.8(6) ?
N3 C13 H13 . . 119.1 ?
C14 C13 H13 . . 119.1 ?
C15 C14 C13 . . 119.7(6) ?
C15 C14 H14 . . 120.2 ?
C13 C14 H14 . . 120.2 ?
C14 C15 C16 . . 120.2(6) ?
C14 C15 H15 . . 119.9 ?
C16 C15 H15 . . 119.9 ?
C15 C16 C24 . . 117.6(6) ?
C15 C16 C17 . . 124.7(6) ?
C24 C16 C17 . . 117.7(7) ?
C18 C17 C16 . . 121.9(7) ?
C18 C17 H17 . . 119.0 ?
C16 C17 H17 . . 119.0 ?
C17 C18 C19 . . 121.7(6) ?
C17 C18 H18 . . 119.1 ?
C19 C18 H18 . . 119.1 ?
C20 C19 C23 . . 116.4(6) ?
C20 C19 C18 . . 124.9(6) ?
C23 C19 C18 . . 118.7(7) ?
C21 C20 C19 . . 121.1(6) ?
C21 C20 H20 . . 119.4 ?
C19 C20 H20 . . 119.4 ?
C20 C21 C22 . . 118.9(6) ?
C20 C21 H21 . . 120.5 ?
C22 C21 H21 . . 120.5 ?
N4 C22 C21 . . 121.9(6) ?
N4 C22 H22 . . 119.1 ?
C21 C22 H22 . . 119.1 ?
N4 C23 C19 . . 122.9(6) ?
N4 C23 C24 . . 117.8(5) ?
C19 C23 C24 . . 119.3(5) ?
N3 C24 C16 . . 121.9(5) ?
N3 C24 C23 . . 117.5(5) ?
C16 C24 C23 . . 120.6(5) ?
N5 C25 C26 . . 122.9(5) ?
N5 C25 H25 . . 118.5 ?
C26 C25 H25 . . 118.5 ?
C27 C26 C25 . . 120.2(5) ?
C27 C26 H26 . . 119.9 ?
C25 C26 H26 . . 119.9 ?
C26 C27 C28 . . 118.5(5) ?
C26 C27 H27 . . 120.8 ?
C28 C27 H27 . . 120.8 ?
C27 C28 C36 . . 118.3(5) ?
C27 C28 C29 . . 123.4(5) ?
C36 C28 C29 . . 118.3(5) ?
C30 C29 C28 . . 121.7(5) ?
C30 C29 H29 . . 119.1 ?
C28 C29 H29 . . 119.1 ?
C29 C30 C31 . . 120.5(5) ?
C29 C30 H30 . . 119.7 ?
C31 C30 H30 . . 119.7 ?
C35 C31 C32 . . 117.1(5) ?
C35 C31 C30 . . 119.1(5) ?
C32 C31 C30 . . 123.7(5) ?
C33 C32 C31 . . 120.4(5) ?
C33 C32 H32 . . 119.8 ?
C31 C32 H32 . . 119.8 ?
C32 C33 C34 . . 118.9(5) ?
C32 C33 H33 . . 120.5 ?
C34 C33 H33 . . 120.5 ?
N6 C34 C33 . . 122.4(5) ?
N6 C34 H34 . . 118.8 ?
C33 C34 H34 . . 118.8 ?
N6 C35 C31 . . 122.9(5) ?
N6 C35 C36 . . 116.9(4) ?
C31 C35 C36 . . 120.2(4) ?
N5 C36 C28 . . 122.8(4) ?
N5 C36 C35 . . 117.3(4) ?
C28 C36 C35 . . 119.9(4) ?
C1 N1 C12 . . 118.1(4) ?
C1 N1 Co1 . . 127.6(3) ?
C12 N1 Co1 . . 114.1(3) ?
C10 N2 C11 . . 117.8(4) ?
C10 N2 Co1 . . 129.3(4) ?
C11 N2 Co1 . . 112.8(3) ?
C13 N3 C24 . . 118.9(5) ?
C13 N3 Co1 . . 128.6(4) ?
C24 N3 Co1 . . 112.5(3) ?
C22 N4 C23 . . 118.8(5) ?
C22 N4 Co1 . . 127.6(4) ?
C23 N4 Co1 . . 113.5(3) ?
C25 N5 C36 . . 117.3(4) ?
C25 N5 Co1 . . 129.1(3) ?
C36 N5 Co1 . . 113.4(3) ?
C34 N6 C35 . . 118.2(4) ?
C34 N6 Co1 . . 127.7(3) ?
C35 N6 Co1 . . 114.1(3) ?

loop_
_geom_bond_atom_site_label_1
_geom_bond_atom_site_label_2
_geom_bond_site_symmetry_2
_geom_bond_distance
_geom_bond_publ_flag
I1 I2 3_656 2.9414(4) ?
I1 I2 . 2.9414(4) yes
I3 I4 . 2.9206(4) yes
I3 I4 3_655 2.9206(4) ?
I5 I6 . 2.9280(5) yes
I6 I7 . 2.8855(5) yes
Co1 N1 . 2.111(4) yes
Co1 N4 . 2.118(4) yes
Co1 N6 . 2.123(4) yes
Co1 N5 . 2.131(4) yes
Co1 N3 . 2.150(4) yes
Co1 N2 . 2.151(4) yes
C1 N1 . 1.327(6) ?
C1 C2 . 1.394(7) ?
C1 H1 . 0.9500 ?
C2 C3 . 1.370(8) ?
C2 H2 . 0.9500 ?
C3 C4 . 1.390(7) ?
C3 H3 . 0.9500 ?
C4 C12 . 1.410(7) ?
C4 C5 . 1.440(8) ?
C5 C6 . 1.346(8) ?
C5 H5 . 0.9500 ?
C6 C7 . 1.446(7) ?
C6 H6 . 0.9500 ?
C7 C8 . 1.396(7) ?
C7 C11 . 1.414(7) ?
C8 C9 . 1.358(8) ?
C8 H8 . 0.9500 ?
C9 C10 . 1.407(8) ?
C9 H9 . 0.9500 ?
C10 N2 . 1.321(6) ?
C10 H10 . 0.9500 ?
C11 N2 . 1.362(6) ?
C11 C12 . 1.436(7) ?
C12 N1 . 1.368(6) ?
C13 N3 . 1.334(7) ?
C13 C14 . 1.408(8) ?
C13 H13 . 0.9500 ?
C14 C15 . 1.343(10) ?
C14 H14 . 0.9500 ?
C15 C16 . 1.403(10) ?
C15 H15 . 0.9500 ?
C16 C24 . 1.408(8) ?
C16 C17 . 1.435(10) ?
C17 C18 . 1.333(12) ?
C17 H17 . 0.9500 ?
C18 C19 . 1.433(11) ?
C18 H18 . 0.9500 ?
C19 C20 . 1.386(10) ?
C19 C23 . 1.405(8) ?
C20 C21 . 1.366(11) ?
C20 H20 . 0.9500 ?
C21 C22 . 1.394(8) ?
C21 H21 . 0.9500 ?
C22 N4 . 1.330(7) ?
C22 H22 . 0.9500 ?
C23 N4 . 1.353(7) ?
C23 C24 . 1.441(8) ?
C24 N3 . 1.356(7) ?
C25 N5 . 1.332(6) ?
C25 C26 . 1.397(7) ?
C25 H25 . 0.9500 ?
C26 C27 . 1.363(8) ?
C26 H26 . 0.9500 ?
C27 C28 . 1.403(7) ?
C27 H27 . 0.9500 ?
C28 C36 . 1.404(7) ?
C28 C29 . 1.432(8) ?
C29 C30 . 1.358(8) ?
C29 H29 . 0.9500 ?
C30 C31 . 1.432(7) ?
C30 H30 . 0.9500 ?
C31 C35 . 1.393(7) ?
C31 C32 . 1.401(7) ?
C32 C33 . 1.359(8) ?
C32 H32 . 0.9500 ?
C33 C34 . 1.404(7) ?
C33 H33 . 0.9500 ?
C34 N6 . 1.331(6) ?
C34 H34 . 0.9500 ?
C35 N6 . 1.362(6) ?
C35 C36 . 1.437(7) ?
C36 N5 . 1.366(6) ?

loop_
_geom_torsion_atom_site_label_1
_geom_torsion_atom_site_label_2
_geom_torsion_atom_site_label_3
_geom_torsion_atom_site_label_4
_geom_torsion
N1 C1 C2 C3 0.0(8)
C1 C2 C3 C4 -1.8(8)
C2 C3 C4 C12 1.8(7)
C2 C3 C4 C5 -178.0(5)
C3 C4 C5 C6 177.5(5)
C12 C4 C5 C6 -2.3(8)
C4 C5 C6 C7 2.3(8)
C5 C6 C7 C8 177.6(5)
C5 C6 C7 C11 0.4(8)
C11 C7 C8 C9 -0.2(8)
C6 C7 C8 C9 -177.4(5)
C7 C8 C9 C10 0.8(8)
C8 C9 C10 N2 -0.8(8)
C8 C7 C11 N2 -0.7(7)
C6 C7 C11 N2 176.7(4)
C8 C7 C11 C12 179.5(4)
C6 C7 C11 C12 -3.1(7)
C3 C4 C12 N1 0.0(7)
C5 C4 C12 N1 179.8(4)
C3 C4 C12 C11 179.7(4)
C5 C4 C12 C11 -0.5(7)
N2 C11 C12 N1 3.0(6)
C7 C11 C12 N1 -177.2(4)
N2 C11 C12 C4 -176.7(4)
C7 C11 C12 C4 3.1(7)
C14 C15 C16 C17 -179.6(7)
C15 C16 C17 C18 -180.0(8)
C16 C17 C18 C19 2.8(13)
C17 C18 C19 C20 177.5(8)
C18 C19 C20 C21 -179.6(7)
C20 C19 C23 N4 -0.6(9)
C18 C19 C23 N4 179.9(6)
C20 C19 C23 C24 -179.4(6)
C18 C19 C23 C24 1.1(9)
C15 C16 C24 N3 -1.1(9)
C17 C16 C24 N3 179.6(6)
C15 C16 C24 C23 178.1(6)
C17 C16 C24 C23 -1.2(9)
N4 C23 C24 N3 1.3(7)
C19 C23 C24 N3 -179.8(5)
N4 C23 C24 C16 -177.9(5)
C19 C23 C24 C16 1.0(8)
N5 C25 C26 C27 0.3(9)
C25 C26 C27 C28 1.2(8)
C26 C27 C28 C36 -2.0(8)
C26 C27 C28 C29 176.8(5)
C27 C28 C29 C30 -176.5(6)
C36 C28 C29 C30 2.3(8)
C28 C29 C30 C31 -2.7(9)
C29 C30 C31 C35 -0.4(8)
C29 C30 C31 C32 -178.7(5)
C35 C31 C32 C33 0.1(8)
C30 C31 C32 C33 178.4(5)
C31 C32 C33 C34 -1.1(8)
C32 C33 C34 N6 0.8(8)
C32 C31 C35 N6 1.2(7)
C30 C31 C35 N6 -177.2(5)
C32 C31 C35 C36 -177.7(4)
C30 C31 C35 C36 3.9(7)
C27 C28 C36 N5 1.5(7)
C29 C28 C36 N5 -177.4(5)
C27 C28 C36 C35 -179.9(5)
C29 C28 C36 C35 1.3(7)
N6 C35 C36 N5 -4.6(6)
C31 C35 C36 N5 174.4(4)
N6 C35 C36 C28 176.7(4)
C31 C35 C36 C28 -4.3(7)
C2 C1 N1 C12 1.8(7)
C2 C1 N1 Co1 -172.6(4)
C4 C12 N1 C1 -1.8(7)
C11 C12 N1 C1 178.5(4)
C4 C12 N1 Co1 173.4(4)
C11 C12 N1 Co1 -6.3(5)
N4 Co1 N1 C1 134.7(6)
N6 Co1 N1 C1 -86.0(4)
N5 Co1 N1 C1 -8.0(4)
N3 Co1 N1 C1 87.2(4)
N2 Co1 N1 C1 -179.9(4)
N4 Co1 N1 C12 -39.9(8)
N6 Co1 N1 C12 99.4(3)
N5 Co1 N1 C12 177.3(3)
N3 Co1 N1 C12 -87.5(3)
N2 Co1 N1 C12 5.4(3)
C9 C10 N2 C11 0.0(7)
C9 C10 N2 Co1 178.5(4)
C7 C11 N2 C10 0.7(7)
C12 C11 N2 C10 -179.5(4)
C7 C11 N2 Co1 -178.1(4)
C12 C11 N2 Co1 1.8(5)
N1 Co1 N2 C10 177.6(4)
N4 Co1 N2 C10 -12.7(4)
N6 Co1 N2 C10 87.9(4)
N3 Co1 N2 C10 -91.1(4)
N1 Co1 N2 C11 -3.8(3)
N4 Co1 N2 C11 166.0(3)
N6 Co1 N2 C11 -93.5(3)
N3 Co1 N2 C11 87.5(3)
C14 C13 N3 C24 -0.7(8)
C14 C13 N3 Co1 177.4(4)
C16 C24 N3 C13 0.9(8)
C23 C24 N3 C13 -178.3(5)
C16 C24 N3 Co1 -177.5(4)
C23 C24 N3 Co1 3.3(6)
N1 Co1 N3 C13 -13.5(5)
N4 Co1 N3 C13 177.3(5)
N5 Co1 N3 C13 88.1(5)
N2 Co1 N3 C13 -91.8(5)
N1 Co1 N3 C24 164.6(4)
N4 Co1 N3 C24 -4.6(3)
N5 Co1 N3 C24 -93.8(4)
N2 Co1 N3 C24 86.4(4)
C21 C22 N4 C23 0.8(8)
C21 C22 N4 Co1 -174.7(4)
C19 C23 N4 C22 -0.3(8)
C24 C23 N4 C22 178.6(5)
C19 C23 N4 Co1 175.9(4)
C24 C23 N4 Co1 -5.3(6)
N1 Co1 N4 C22 132.2(6)
N6 Co1 N4 C22 -6.3(5)
N5 Co1 N4 C22 -84.2(5)
N3 Co1 N4 C22 -179.0(5)
N2 Co1 N4 C22 88.0(5)
N1 Co1 N4 C23 -43.5(8)
N6 Co1 N4 C23 178.0(3)
N5 Co1 N4 C23 100.0(4)
N3 Co1 N4 C23 5.3(3)
N2 Co1 N4 C23 -87.7(4)
C26 C25 N5 C36 -0.8(7)
C26 C25 N5 Co1 173.0(4)
C28 C36 N5 C25 -0.1(7)
C35 C36 N5 C25 -178.8(4)
C28 C36 N5 Co1 -174.8(4)
C35 C36 N5 Co1 6.5(5)
N1 Co1 N5 C25 93.2(4)
N4 Co1 N5 C25 -78.1(4)
N6 Co1 N5 C25 -178.7(5)
N3 Co1 N5 C25 0.2(4)
N1 Co1 N5 C36 -92.9(3)
N4 Co1 N5 C36 95.8(3)
N6 Co1 N5 C36 -4.8(3)
N3 Co1 N5 C36 174.2(3)
C33 C34 N6 C35 0.5(7)
C33 C34 N6 Co1 177.2(4)
C31 C35 N6 C34 -1.6(7)
C36 C35 N6 C34 177.4(4)
C31 C35 N6 Co1 -178.7(4)
C36 C35 N6 Co1 0.3(5)
N1 Co1 N6 C34 -72.9(4)
N4 Co1 N6 C34 97.6(4)
N5 Co1 N6 C34 -174.5(4)
N2 Co1 N6 C34 5.2(4)
N1 Co1 N6 C35 103.9(3)
N4 Co1 N6 C35 -85.6(3)
N5 Co1 N6 C35 2.4(3)
N2 Co1 N6 C35 -177.9(3)
